data_4302572
loop_
_publ_author_name
'Vadapalli Chandrasekhar'
'Ramalingam Thirumoorthi'

_publ_contact_author 'Vadapalli Chandrasekhar'
_publ_contact_author_email vc@iitk.ac.in
_publ_section_title
;
Tellurasiloxane Cages Containing Te6Si4O12 and Te6Si6O15 Frameworks
;
_journal_name_full 'Inorganic Chemistry'
_journal_page_first 6236
_journal_page_last 6241
_journal_paper_doi 10.1021/ic900562n
_journal_volume 48
_journal_year 2009
_chemical_formula_moiety 'C76 H68 O10 Si4 Te2, C2 H3 N'
_chemical_formula_sum 'C78 H71 N O10 Si4 Te2'
_chemical_formula_weight 1549.92
_chemical_name_systematic
;
 ?
;
_space_group_IT_number 2
_symmetry_cell_setting triclinic
_symmetry_space_group_name_Hall '-P 1'
_symmetry_space_group_name_H-M 'P -1'
_atom_sites_solution_hydrogens geom
_atom_sites_solution_primary direct
_atom_sites_solution_secondary difmap
_audit_creation_method SHELXL-97
_cell_angle_alpha 89.053(5)
_cell_angle_beta 75.640(5)
_cell_angle_gamma 86.924(5)
_cell_formula_units_Z 2
_cell_length_a 12.963(5)
_cell_length_b 15.505(5)
_cell_length_c 18.489(5)
_cell_measurement_reflns_used 4213
_cell_measurement_temperature 153(2)
_cell_measurement_theta_max 25.51
_cell_measurement_theta_min 2.27
_cell_volume 3595(2)
_computing_cell_refinement 'Bruker SMART'
_computing_data_collection 'Bruker SMART'
_computing_data_reduction 'Bruker SAINT'
_computing_structure_refinement 'SHELXL-97 (Sheldrick, 1997)'
_computing_structure_solution 'SHELXS-97 (Sheldrick, 1990)'
_diffrn_ambient_temperature 153(2)
_diffrn_measured_fraction_theta_full 0.967
_diffrn_measured_fraction_theta_max 0.967
_diffrn_measurement_device_type 'CCD area detector'
_diffrn_measurement_method 'phi and omega scans'
_diffrn_radiation_monochromator graphite
_diffrn_radiation_source 'fine-focus sealed tube'
_diffrn_radiation_type MoK\a
_diffrn_radiation_wavelength 0.71069
_diffrn_reflns_av_R_equivalents 0.0366
_diffrn_reflns_av_sigmaI/netI 0.0847
_diffrn_reflns_limit_h_max 16
_diffrn_reflns_limit_h_min -16
_diffrn_reflns_limit_k_max 19
_diffrn_reflns_limit_k_min -16
_diffrn_reflns_limit_l_max 23
_diffrn_reflns_limit_l_min -21
_diffrn_reflns_number 21721
_diffrn_reflns_theta_full 27.00
_diffrn_reflns_theta_max 27.00
_diffrn_reflns_theta_min 2.13
_exptl_absorpt_coefficient_mu 0.937
_exptl_absorpt_correction_T_max 0.9121
_exptl_absorpt_correction_T_min 0.8347
_exptl_absorpt_correction_type empirical
_exptl_absorpt_process_details SADABS
_exptl_crystal_colour colorless
_exptl_crystal_density_diffrn 1.432
_exptl_crystal_density_method 'not measured'
_exptl_crystal_description block
_exptl_crystal_F_000 1572
_exptl_crystal_size_max 0.20
_exptl_crystal_size_mid 0.20
_exptl_crystal_size_min 0.10
_refine_diff_density_max 1.267
_refine_diff_density_min -1.266
_refine_diff_density_rms 0.184
_refine_ls_extinction_method none
_refine_ls_goodness_of_fit_ref 1.096
_refine_ls_hydrogen_treatment riding
_refine_ls_matrix_type full
_refine_ls_number_parameters 861
_refine_ls_number_reflns 15204
_refine_ls_number_restraints 0
_refine_ls_restrained_S_all 1.096
_refine_ls_R_factor_all 0.0913
_refine_ls_R_factor_gt 0.0596
_refine_ls_shift/su_max 0.001
_refine_ls_shift/su_mean 0.000
_refine_ls_structure_factor_coef Fsqd
_refine_ls_weighting_details 'calc w=1/[\s^2^(Fo^2^)+(0.0593P)^2^+20.7288P] where P=(Fo^2^+2Fc^2^)/3'
_refine_ls_weighting_scheme calc
_refine_ls_wR_factor_gt 0.1355
_refine_ls_wR_factor_ref 0.1820
_reflns_number_gt 10838
_reflns_number_total 15204
_reflns_threshold_expression >2sigma(I)
_cod_data_source_file ic900562n_si_001_4.cif
_cod_data_source_block compound4
_cod_depositor_comments
;
The following automatic conversions were performed:
'_symmetry_cell_setting' value 'Triclinic' changed to 'triclinic'
according to '/home/saulius/struct/CIF-dictionaries/cif_core.dic'
dictionary named 'cif_core.dic' version 2.4.1 from 2010-06-29.

Automatic conversion script
Id: cif_fix_enum 1527 2010-12-29 10:47:43Z saulius 
;
_cod_original_sg_symbol_H-M 'P -1 '
_cod_database_code 4302572

loop_
_symmetry_equiv_pos_as_xyz
'x, y, z'
'-x, -y, -z'

loop_
_atom_site_label
_atom_site_type_symbol
_atom_site_fract_x
_atom_site_fract_y
_atom_site_fract_z
_atom_site_U_iso_or_equiv
_atom_site_adp_type
_atom_site_occupancy
_atom_site_symmetry_multiplicity
_atom_site_calc_flag
_atom_site_refinement_flags
_atom_site_disorder_assembly
_atom_site_disorder_group
Te1 Te 0.08967(3) 0.41106(3) 0.57188(2) 0.01843(12) Uani 1 1 d . . .
Te2 Te -0.08220(4) 0.94016(3) 0.91414(2) 0.02241(12) Uani 1 1 d . . .
Si1 Si -0.07222(14) 0.26621(11) 0.55523(10) 0.0174(4) Uani 1 1 d . . .
Si2 Si 0.21845(14) 0.59129(11) 0.50317(10) 0.0177(4) Uani 1 1 d . . .
Si3 Si 0.23038(15) 0.88824(12) 1.01344(10) 0.0223(4) Uani 1 1 d . . .
Si4 Si 0.06960(15) 0.77398(12) 0.95152(10) 0.0211(4) Uani 1 1 d . . .
O1 O -0.1323(4) 0.3539(3) 0.5324(2) 0.0208(10) Uani 1 1 d . . .
O2 O 0.0175(3) 0.2946(3) 0.5964(2) 0.0208(10) Uani 1 1 d . . .
O3 O 0.1579(3) 0.5293(3) 0.5690(3) 0.0206(10) Uani 1 1 d . . .
O4 O 0.4677(4) 0.2356(3) 0.6824(3) 0.0275(11) Uani 1 1 d . . .
O5 O -0.1775(5) 0.5440(4) 0.8820(3) 0.0435(14) Uani 1 1 d . . .
O6 O 0.1720(4) 0.9442(3) 1.0862(3) 0.0254(10) Uani 1 1 d . . .
O7 O 0.1436(4) 0.8386(3) 0.9821(2) 0.0252(10) Uani 1 1 d . . .
O8 O 0.0058(4) 0.8242(3) 0.8975(2) 0.0253(10) Uani 1 1 d . . .
O9 O -0.4360(4) 0.7450(3) 0.8168(3) 0.0330(12) Uani 1 1 d . . .
O10 O 0.1915(4) 1.0578(3) 0.6032(3) 0.0296(11) Uani 1 1 d . . .
N1 N 0.3834(7) 0.1106(6) 0.3845(5) 0.061(2) Uani 1 1 d . . .
C1 C -0.0089(5) 0.2036(4) 0.4682(4) 0.0195(13) Uani 1 1 d . . .
C2 C 0.0391(5) 0.1221(4) 0.4727(4) 0.0264(15) Uani 1 1 d . . .
H2 H 0.0344 0.0975 0.5196 0.032 Uiso 1 1 calc R . .
C3 C 0.0938(6) 0.0759(5) 0.4101(4) 0.0338(17) Uani 1 1 d . . .
H3 H 0.1249 0.0213 0.4147 0.041 Uiso 1 1 calc R . .
C4 C 0.1009(6) 0.1128(5) 0.3409(4) 0.0379(19) Uani 1 1 d . . .
H4 H 0.1374 0.0827 0.2983 0.046 Uiso 1 1 calc R . .
C5 C 0.0550(7) 0.1931(5) 0.3337(4) 0.0390(19) Uani 1 1 d . . .
H5 H 0.0612 0.2175 0.2867 0.047 Uiso 1 1 calc R . .
C6 C -0.0005(6) 0.2377(5) 0.3965(4) 0.0279(15) Uani 1 1 d . . .
H6 H -0.0331 0.2915 0.3912 0.034 Uiso 1 1 calc R . .
C7 C -0.1694(5) 0.1976(4) 0.6178(4) 0.0228(14) Uani 1 1 d . . .
C8 C -0.1725(6) 0.1837(5) 0.6938(4) 0.0352(18) Uani 1 1 d . . .
H8 H -0.1269 0.2130 0.7152 0.042 Uiso 1 1 calc R . .
C9 C -0.2426(7) 0.1271(5) 0.7376(5) 0.040(2) Uani 1 1 d . . .
H9 H -0.2440 0.1191 0.7878 0.048 Uiso 1 1 calc R . .
C10 C -0.3092(6) 0.0834(5) 0.7060(4) 0.0313(17) Uani 1 1 d . . .
H10 H -0.3525 0.0428 0.7342 0.038 Uiso 1 1 calc R . .
C11 C -0.3131(5) 0.0986(5) 0.6327(4) 0.0245(15) Uani 1 1 d . . .
H11 H -0.3626 0.0724 0.6126 0.029 Uiso 1 1 calc R . .
C12 C -0.2419(5) 0.1535(4) 0.5904(4) 0.0227(14) Uani 1 1 d . . .
H12 H -0.2424 0.1614 0.5405 0.027 Uiso 1 1 calc R . .
C13 C 0.2203(5) 0.3532(4) 0.6078(3) 0.0173(13) Uani 1 1 d . . .
C14 C 0.2898(5) 0.4050(4) 0.6299(3) 0.0195(13) Uani 1 1 d . . .
H14 H 0.2803 0.4647 0.6276 0.023 Uiso 1 1 calc R . .
C15 C 0.3750(5) 0.3678(4) 0.6561(3) 0.0201(13) Uani 1 1 d . . .
H15 H 0.4212 0.4024 0.6723 0.024 Uiso 1 1 calc R . .
C16 C 0.3887(5) 0.2786(4) 0.6573(4) 0.0238(14) Uani 1 1 d . . .
C17 C 0.3190(5) 0.2267(4) 0.6341(4) 0.0242(15) Uani 1 1 d . . .
H17 H 0.3284 0.1669 0.6361 0.029 Uiso 1 1 calc R . .
C18 C 0.2361(5) 0.2637(4) 0.6081(4) 0.0177(13) Uani 1 1 d . . .
H18 H 0.1909 0.2290 0.5909 0.021 Uiso 1 1 calc R . .
C19 C 0.5324(6) 0.2857(5) 0.7168(4) 0.0330(17) Uani 1 1 d . . .
H19A H 0.5702 0.3257 0.6810 0.050 Uiso 1 1 calc R . .
H19B H 0.5826 0.2479 0.7339 0.050 Uiso 1 1 calc R . .
H19C H 0.4878 0.3169 0.7583 0.050 Uiso 1 1 calc R . .
C20 C -0.0025(5) 0.4529(5) 0.6769(3) 0.0235(14) Uani 1 1 d . . .
C21 C -0.0461(5) 0.5366(5) 0.6846(4) 0.0289(16) Uani 1 1 d . . .
H21 H -0.0361 0.5736 0.6436 0.035 Uiso 1 1 calc R . .
C22 C -0.1058(6) 0.5649(5) 0.7549(4) 0.0332(17) Uani 1 1 d . . .
H22 H -0.1362 0.6209 0.7606 0.040 Uiso 1 1 calc R . .
C23 C -0.1195(6) 0.5102(5) 0.8157(4) 0.0290(16) Uani 1 1 d . . .
C24 C -0.0717(6) 0.4257(5) 0.8072(4) 0.0303(16) Uani 1 1 d . . .
H24 H -0.0780 0.3892 0.8484 0.036 Uiso 1 1 calc R . .
C25 C -0.0161(6) 0.3980(5) 0.7381(4) 0.0295(16) Uani 1 1 d . . .
H25 H 0.0129 0.3416 0.7320 0.035 Uiso 1 1 calc R . .
C26 C -0.1964(8) 0.4893(6) 0.9464(5) 0.052(2) Uani 1 1 d . . .
H26A H -0.2240 0.4363 0.9351 0.078 Uiso 1 1 calc R . .
H26B H -0.2471 0.5178 0.9867 0.078 Uiso 1 1 calc R . .
H26C H -0.1307 0.4770 0.9606 0.078 Uiso 1 1 calc R . .
C27 C 0.3091(5) 0.5296(4) 0.4245(4) 0.0210(13) Uani 1 1 d . . .
C28 C 0.3980(5) 0.4819(4) 0.4347(4) 0.0274(15) Uani 1 1 d . . .
H28 H 0.4123 0.4819 0.4816 0.033 Uiso 1 1 calc R . .
C29 C 0.4667(6) 0.4342(4) 0.3782(4) 0.0294(16) Uani 1 1 d . . .
H29 H 0.5256 0.4032 0.3873 0.035 Uiso 1 1 calc R . .
C30 C 0.4464(6) 0.4334(5) 0.3080(4) 0.0351(18) Uani 1 1 d . . .
H30 H 0.4911 0.4016 0.2694 0.042 Uiso 1 1 calc R . .
C31 C 0.3582(6) 0.4811(6) 0.2967(4) 0.0366(19) Uani 1 1 d . . .
H31 H 0.3444 0.4812 0.2497 0.044 Uiso 1 1 calc R . .
C32 C 0.2900(6) 0.5287(4) 0.3533(4) 0.0265(15) Uani 1 1 d . . .
H32 H 0.2315 0.5601 0.3439 0.032 Uiso 1 1 calc R . .
C33 C 0.2929(5) 0.6653(4) 0.5478(3) 0.0203(13) Uani 1 1 d . . .
C34 C 0.3809(5) 0.7089(4) 0.5076(4) 0.0249(15) Uani 1 1 d . . .
H34 H 0.4079 0.6971 0.4571 0.030 Uiso 1 1 calc R . .
C35 C 0.4291(6) 0.7693(5) 0.5413(4) 0.0312(16) Uani 1 1 d . . .
H35 H 0.4859 0.7990 0.5131 0.037 Uiso 1 1 calc R . .
C36 C 0.3920(6) 0.7853(5) 0.6174(4) 0.0329(17) Uani 1 1 d . . .
H36 H 0.4244 0.8252 0.6404 0.039 Uiso 1 1 calc R . .
C37 C 0.3061(6) 0.7411(5) 0.6592(4) 0.0320(17) Uani 1 1 d . . .
H37 H 0.2815 0.7506 0.7102 0.038 Uiso 1 1 calc R . .
C38 C 0.2583(5) 0.6834(5) 0.6240(4) 0.0256(15) Uani 1 1 d . . .
H38 H 0.2003 0.6550 0.6523 0.031 Uiso 1 1 calc R . .
C39 C 0.3008(5) 0.9586(5) 0.9350(4) 0.0286(16) Uani 1 1 d . . .
C40 C 0.2730(6) 0.9615(5) 0.8673(4) 0.0377(19) Uani 1 1 d . . .
H40 H 0.2204 0.9265 0.8600 0.045 Uiso 1 1 calc R . .
C41 C 0.3218(7) 1.0153(7) 0.8105(5) 0.049(2) Uani 1 1 d . . .
H41 H 0.3023 1.0160 0.7653 0.059 Uiso 1 1 calc R . .
C42 C 0.3999(7) 1.0683(7) 0.8203(5) 0.055(3) Uani 1 1 d . . .
H42 H 0.4320 1.1048 0.7818 0.066 Uiso 1 1 calc R . .
C43 C 0.4301(7) 1.0674(6) 0.8861(5) 0.050(2) Uani 1 1 d . . .
H43 H 0.4837 1.1021 0.8922 0.060 Uiso 1 1 calc R . .
C44 C 0.3797(6) 1.0140(6) 0.9439(4) 0.039(2) Uani 1 1 d . . .
H44 H 0.3984 1.0148 0.9893 0.047 Uiso 1 1 calc R . .
C45 C 0.3205(6) 0.8049(5) 1.0432(4) 0.0278(16) Uani 1 1 d . . .
C46 C 0.4295(7) 0.7937(6) 1.0090(4) 0.043(2) Uani 1 1 d . . .
H46 H 0.4600 0.8301 0.9700 0.052 Uiso 1 1 calc R . .
C47 C 0.4932(7) 0.7292(7) 1.0322(5) 0.055(3) Uani 1 1 d . . .
H47 H 0.5655 0.7231 1.0088 0.066 Uiso 1 1 calc R . .
C48 C 0.4492(8) 0.6743(6) 1.0897(5) 0.051(2) Uani 1 1 d . . .
H48 H 0.4915 0.6304 1.1044 0.061 Uiso 1 1 calc R . .
C49 C 0.3442(8) 0.6843(6) 1.1247(5) 0.049(2) Uani 1 1 d . . .
H49 H 0.3149 0.6482 1.1643 0.059 Uiso 1 1 calc R . .
C50 C 0.2795(6) 0.7489(5) 1.1013(4) 0.0332(17) Uani 1 1 d . . .
H50 H 0.2074 0.7544 1.1254 0.040 Uiso 1 1 calc R . .
C51 C -0.0280(6) 0.7313(4) 1.0345(4) 0.0251(15) Uani 1 1 d . . .
C52 C -0.0708(8) 0.7827(6) 1.0960(5) 0.054(3) Uani 1 1 d . . .
H52 H -0.0469 0.8380 1.0974 0.065 Uiso 1 1 calc R . .
C53 C -0.1485(9) 0.7534(7) 1.1556(5) 0.067(3) Uani 1 1 d . . .
H53 H -0.1780 0.7899 1.1956 0.080 Uiso 1 1 calc R . .
C54 C -0.1823(8) 0.6709(7) 1.1560(5) 0.057(3) Uani 1 1 d . . .
H54 H -0.2332 0.6510 1.1967 0.068 Uiso 1 1 calc R . .
C55 C -0.1401(8) 0.6179(7) 1.0956(5) 0.060(3) Uani 1 1 d . . .
H55 H -0.1630 0.5621 1.0951 0.072 Uiso 1 1 calc R . .
C56 C -0.0642(7) 0.6477(6) 1.0361(4) 0.041(2) Uani 1 1 d . . .
H56 H -0.0361 0.6113 0.9958 0.049 Uiso 1 1 calc R . .
C57 C 0.1546(6) 0.6856(5) 0.8947(4) 0.0259(15) Uani 1 1 d . . .
C58 C 0.2549(6) 0.6598(4) 0.9025(4) 0.0283(16) Uani 1 1 d . . .
H58 H 0.2822 0.6866 0.9379 0.034 Uiso 1 1 calc R . .
C59 C 0.3159(6) 0.5946(5) 0.8584(4) 0.0357(18) Uani 1 1 d . . .
H59 H 0.3835 0.5784 0.8641 0.043 Uiso 1 1 calc R . .
C60 C 0.2757(7) 0.5538(5) 0.8060(4) 0.0374(19) Uani 1 1 d . . .
H60 H 0.3169 0.5108 0.7760 0.045 Uiso 1 1 calc R . .
C61 C 0.1748(6) 0.5766(5) 0.7978(4) 0.0354(18) Uani 1 1 d . . .
H61 H 0.1473 0.5482 0.7634 0.042 Uiso 1 1 calc R . .
C62 C 0.1150(7) 0.6420(5) 0.8414(4) 0.0348(18) Uani 1 1 d . . .
H62 H 0.0473 0.6578 0.8355 0.042 Uiso 1 1 calc R . .
C63 C -0.2034(5) 0.8762(4) 0.8810(4) 0.0215(14) Uani 1 1 d . . .
C64 C -0.2055(6) 0.7867(4) 0.8840(4) 0.0258(15) Uani 1 1 d . . .
H64 H -0.1530 0.7545 0.9004 0.031 Uiso 1 1 calc R . .
C65 C -0.2851(6) 0.7449(5) 0.8626(4) 0.0340(18) Uani 1 1 d . . .
H65 H -0.2865 0.6850 0.8654 0.041 Uiso 1 1 calc R . .
C66 C -0.3619(6) 0.7919(5) 0.8372(4) 0.0257(15) Uani 1 1 d . . .
C67 C -0.5216(6) 0.7911(5) 0.7955(4) 0.0346(18) Uani 1 1 d . . .
H67A H -0.5615 0.8258 0.8366 0.052 Uiso 1 1 calc R . .
H67B H -0.5674 0.7510 0.7820 0.052 Uiso 1 1 calc R . .
H67C H -0.4937 0.8277 0.7536 0.052 Uiso 1 1 calc R . .
C68 C -0.3620(6) 0.8810(5) 0.8350(4) 0.0285(16) Uani 1 1 d . . .
H68 H -0.4142 0.9129 0.8182 0.034 Uiso 1 1 calc R . .
C69 C -0.2834(6) 0.9227(5) 0.8583(4) 0.0275(15) Uani 1 1 d . . .
H69 H -0.2849 0.9828 0.8585 0.033 Uiso 1 1 calc R . .
C70 C 0.0103(5) 0.9789(4) 0.8090(4) 0.0218(14) Uani 1 1 d . . .
C71 C 0.0812(7) 0.9196(4) 0.7634(4) 0.0320(18) Uani 1 1 d . . .
H71 H 0.0875 0.8629 0.7798 0.038 Uiso 1 1 calc R . .
C72 C 0.1422(6) 0.9438(4) 0.6943(4) 0.0319(17) Uani 1 1 d . . .
H72 H 0.1882 0.9033 0.6644 0.038 Uiso 1 1 calc R . .
C73 C 0.1352(5) 1.0270(5) 0.6696(4) 0.0245(15) Uani 1 1 d . . .
C74 C 0.2592(10) 0.9988(6) 0.5545(5) 0.077(4) Uani 1 1 d . . .
H74A H 0.3121 0.9741 0.5780 0.115 Uiso 1 1 calc R . .
H74B H 0.2936 1.0282 0.5095 0.115 Uiso 1 1 calc R . .
H74C H 0.2182 0.9538 0.5425 0.115 Uiso 1 1 calc R . .
C75 C 0.0656(6) 1.0856(5) 0.7138(5) 0.040(2) Uani 1 1 d . . .
H75 H 0.0609 1.1423 0.6972 0.048 Uiso 1 1 calc R . .
C76 C 0.0025(6) 1.0625(5) 0.7823(4) 0.0347(18) Uani 1 1 d . . .
H76 H -0.0454 1.1032 0.8107 0.042 Uiso 1 1 calc R . .
C77 C 0.2802(8) 0.2583(6) 0.3962(6) 0.059(3) Uani 1 1 d . . .
H77A H 0.2819 0.2803 0.3471 0.088 Uiso 1 1 calc R . .
H77B H 0.3124 0.2979 0.4223 0.088 Uiso 1 1 calc R . .
H77C H 0.2076 0.2515 0.4232 0.088 Uiso 1 1 calc R . .
C78 C 0.3388(7) 0.1751(6) 0.3902(5) 0.040(2) Uani 1 1 d . . .

loop_
_atom_site_aniso_label
_atom_site_aniso_U_11
_atom_site_aniso_U_22
_atom_site_aniso_U_33
_atom_site_aniso_U_23
_atom_site_aniso_U_13
_atom_site_aniso_U_12
Te1 0.0200(2) 0.0173(2) 0.0186(2) 0.00106(16) -0.00600(16) -0.00174(16)
Te2 0.0256(2) 0.0223(2) 0.0195(2) -0.00096(17) -0.00547(17) -0.00237(18)
Si1 0.0160(8) 0.0172(9) 0.0187(9) 0.0006(7) -0.0039(7) 0.0008(7)
Si2 0.0184(9) 0.0170(9) 0.0177(9) -0.0020(7) -0.0046(7) 0.0003(7)
Si3 0.0213(9) 0.0249(10) 0.0186(9) -0.0019(7) -0.0008(7) -0.0021(7)
Si4 0.0242(10) 0.0205(9) 0.0182(9) -0.0017(7) -0.0041(7) -0.0017(7)
O1 0.028(3) 0.016(2) 0.018(2) -0.0051(18) -0.0061(19) 0.0019(18)
O2 0.024(2) 0.011(2) 0.028(2) 0.0034(18) -0.0075(19) -0.0083(18)
O3 0.021(2) 0.011(2) 0.031(3) 0.0035(18) -0.0084(19) -0.0082(17)
O4 0.022(2) 0.024(3) 0.039(3) 0.003(2) -0.012(2) 0.000(2)
O5 0.058(4) 0.032(3) 0.030(3) -0.001(2) 0.009(3) 0.002(3)
O6 0.030(3) 0.020(2) 0.024(2) -0.006(2) -0.003(2) -0.002(2)
O7 0.027(3) 0.027(3) 0.023(2) -0.007(2) -0.009(2) 0.002(2)
O8 0.031(3) 0.023(3) 0.020(2) 0.0000(19) -0.005(2) 0.001(2)
O9 0.026(3) 0.029(3) 0.043(3) -0.011(2) -0.006(2) -0.008(2)
O10 0.032(3) 0.033(3) 0.022(2) 0.009(2) -0.001(2) -0.008(2)
N1 0.053(5) 0.046(5) 0.081(6) 0.014(5) -0.007(5) -0.022(4)
C1 0.018(3) 0.013(3) 0.030(4) 0.003(3) -0.012(3) -0.009(2)
C2 0.021(3) 0.024(4) 0.031(4) -0.005(3) -0.002(3) 0.001(3)
C3 0.036(4) 0.032(4) 0.034(4) -0.006(3) -0.011(3) 0.005(3)
C4 0.042(5) 0.037(5) 0.029(4) -0.016(3) 0.004(3) 0.000(4)
C5 0.045(5) 0.042(5) 0.028(4) 0.002(4) -0.007(4) 0.006(4)
C6 0.029(4) 0.027(4) 0.028(4) 0.000(3) -0.009(3) -0.002(3)
C7 0.025(4) 0.019(3) 0.024(3) -0.002(3) -0.005(3) 0.003(3)
C8 0.039(4) 0.043(5) 0.030(4) 0.001(3) -0.018(3) -0.012(4)
C9 0.045(5) 0.042(5) 0.036(4) 0.008(4) -0.013(4) -0.016(4)
C10 0.029(4) 0.024(4) 0.034(4) 0.004(3) 0.007(3) -0.009(3)
C11 0.014(3) 0.030(4) 0.028(4) -0.008(3) -0.002(3) 0.004(3)
C12 0.023(3) 0.019(3) 0.027(4) 0.000(3) -0.007(3) -0.004(3)
C13 0.016(3) 0.024(3) 0.017(3) 0.006(3) -0.014(2) 0.000(2)
C14 0.027(3) 0.013(3) 0.017(3) -0.001(2) -0.003(3) 0.004(3)
C15 0.015(3) 0.026(3) 0.016(3) -0.002(3) 0.002(2) -0.004(3)
C16 0.025(4) 0.019(3) 0.026(4) 0.011(3) -0.003(3) -0.003(3)
C17 0.017(3) 0.015(3) 0.037(4) -0.001(3) 0.000(3) -0.004(3)
C18 0.014(3) 0.015(3) 0.026(3) 0.004(3) -0.010(3) 0.002(2)
C19 0.037(4) 0.031(4) 0.040(4) 0.004(3) -0.026(4) 0.001(3)
C20 0.025(4) 0.029(4) 0.013(3) -0.007(3) 0.002(3) 0.001(3)
C21 0.023(4) 0.023(4) 0.036(4) 0.007(3) -0.001(3) 0.003(3)
C22 0.037(4) 0.020(4) 0.038(4) -0.009(3) -0.003(3) 0.008(3)
C23 0.035(4) 0.034(4) 0.015(3) -0.005(3) 0.001(3) -0.002(3)
C24 0.036(4) 0.032(4) 0.020(3) 0.001(3) -0.001(3) -0.003(3)
C25 0.038(4) 0.021(4) 0.027(4) 0.003(3) -0.005(3) 0.003(3)
C26 0.066(6) 0.051(6) 0.028(4) 0.001(4) 0.011(4) -0.013(5)
C27 0.018(3) 0.017(3) 0.027(4) -0.001(3) -0.005(3) -0.002(2)
C28 0.026(4) 0.026(4) 0.031(4) -0.009(3) -0.007(3) 0.003(3)
C29 0.026(4) 0.017(3) 0.039(4) 0.001(3) 0.003(3) 0.003(3)
C30 0.027(4) 0.035(4) 0.033(4) -0.005(3) 0.012(3) -0.003(3)
C31 0.023(4) 0.060(5) 0.024(4) -0.011(4) 0.002(3) -0.011(4)
C32 0.028(4) 0.022(4) 0.027(4) -0.006(3) -0.002(3) 0.000(3)
C33 0.014(3) 0.029(4) 0.019(3) 0.000(3) -0.007(2) 0.005(3)
C34 0.014(3) 0.027(4) 0.034(4) 0.003(3) -0.004(3) -0.013(3)
C35 0.030(4) 0.036(4) 0.030(4) 0.002(3) -0.013(3) -0.004(3)
C36 0.029(4) 0.032(4) 0.041(4) -0.007(3) -0.015(3) 0.000(3)
C37 0.025(4) 0.036(4) 0.035(4) -0.014(3) -0.009(3) 0.002(3)
C38 0.016(3) 0.035(4) 0.024(4) -0.003(3) -0.001(3) -0.003(3)
C39 0.013(3) 0.034(4) 0.031(4) 0.006(3) 0.006(3) 0.006(3)
C40 0.035(4) 0.042(5) 0.039(4) 0.017(4) -0.016(4) -0.003(4)
C41 0.034(5) 0.071(7) 0.041(5) 0.018(5) -0.008(4) 0.006(4)
C42 0.046(5) 0.062(6) 0.050(6) 0.034(5) -0.003(4) 0.006(5)
C43 0.037(5) 0.049(6) 0.054(6) 0.015(5) 0.005(4) -0.013(4)
C44 0.034(4) 0.055(5) 0.030(4) 0.009(4) -0.009(3) -0.017(4)
C45 0.037(4) 0.030(4) 0.013(3) -0.004(3) 0.001(3) -0.003(3)
C46 0.036(5) 0.061(6) 0.028(4) 0.001(4) -0.001(3) 0.007(4)
C47 0.041(5) 0.084(8) 0.035(5) 0.001(5) -0.010(4) 0.031(5)
C48 0.061(6) 0.046(5) 0.051(6) -0.005(4) -0.029(5) 0.029(5)
C49 0.068(7) 0.040(5) 0.041(5) 0.008(4) -0.018(5) 0.006(5)
C50 0.028(4) 0.031(4) 0.041(4) 0.001(3) -0.010(3) 0.000(3)
C51 0.029(4) 0.023(4) 0.021(3) 0.003(3) -0.003(3) -0.004(3)
C52 0.079(7) 0.030(5) 0.036(5) 0.001(4) 0.016(5) 0.008(4)
C53 0.098(9) 0.046(6) 0.032(5) 0.004(4) 0.026(5) 0.019(6)
C54 0.057(6) 0.065(7) 0.037(5) 0.010(5) 0.008(4) -0.006(5)
C55 0.065(7) 0.068(7) 0.045(6) 0.012(5) -0.001(5) -0.034(6)
C56 0.052(5) 0.052(5) 0.015(4) -0.006(3) 0.004(3) -0.015(4)
C57 0.029(4) 0.032(4) 0.016(3) -0.004(3) -0.003(3) -0.008(3)
C58 0.037(4) 0.017(3) 0.028(4) 0.000(3) -0.002(3) -0.006(3)
C59 0.036(4) 0.029(4) 0.041(5) -0.001(3) -0.006(4) -0.008(3)
C60 0.044(5) 0.024(4) 0.035(4) -0.007(3) 0.008(4) -0.002(3)
C61 0.039(5) 0.039(5) 0.027(4) -0.008(3) -0.003(3) -0.008(4)
C62 0.049(5) 0.027(4) 0.026(4) -0.009(3) -0.004(3) -0.003(3)
C63 0.019(3) 0.027(4) 0.019(3) -0.005(3) -0.003(3) -0.007(3)
C64 0.031(4) 0.013(3) 0.035(4) 0.004(3) -0.011(3) 0.000(3)
C65 0.036(4) 0.016(3) 0.047(5) 0.000(3) -0.003(4) -0.008(3)
C66 0.027(4) 0.026(4) 0.021(3) -0.003(3) -0.002(3) -0.003(3)
C67 0.031(4) 0.039(5) 0.037(4) 0.003(4) -0.016(3) 0.001(3)
C68 0.027(4) 0.033(4) 0.028(4) 0.000(3) -0.011(3) -0.004(3)
C69 0.037(4) 0.022(4) 0.026(4) 0.004(3) -0.011(3) -0.007(3)
C70 0.019(3) 0.025(4) 0.021(3) 0.004(3) -0.003(3) -0.006(3)
C71 0.063(5) 0.006(3) 0.026(4) 0.006(3) -0.009(3) -0.002(3)
C72 0.048(5) 0.017(3) 0.025(4) -0.002(3) 0.000(3) 0.003(3)
C73 0.022(3) 0.032(4) 0.017(3) 0.002(3) 0.000(3) 0.002(3)
C74 0.140(11) 0.024(5) 0.035(5) 0.006(4) 0.035(6) 0.007(6)
C75 0.038(5) 0.029(4) 0.042(5) 0.008(4) 0.010(4) 0.003(3)
C76 0.031(4) 0.028(4) 0.034(4) 0.002(3) 0.011(3) 0.006(3)
C77 0.049(6) 0.056(6) 0.065(7) -0.010(5) 0.002(5) -0.028(5)
C78 0.037(5) 0.040(5) 0.042(5) -0.003(4) 0.000(4) -0.028(4)

loop_
_atom_type_symbol
_atom_type_description
_atom_type_scat_dispersion_real
_atom_type_scat_dispersion_imag
_atom_type_scat_source
C C 0.0033 0.0016 'International Tables Vol C Tables 4.2.6.8 and 6.1.1.4'
H H 0.0000 0.0000 'International Tables Vol C Tables 4.2.6.8 and 6.1.1.4'
O O 0.0106 0.0060 'International Tables Vol C Tables 4.2.6.8 and 6.1.1.4'
Si Si 0.0817 0.0704 'International Tables Vol C Tables 4.2.6.8 and 6.1.1.4'
Te Te -0.5308 1.6751 'International Tables Vol C Tables 4.2.6.8 and 6.1.1.4'
N N 0.0061 0.0033 'International Tables Vol C Tables 4.2.6.8 and 6.1.1.4'

loop_
_geom_angle_atom_site_label_1
_geom_angle_atom_site_label_2
_geom_angle_atom_site_label_3
_geom_angle
_geom_angle_site_symmetry_1
_geom_angle_site_symmetry_3
_geom_angle_publ_flag
O2 Te1 O3 169.16(18) . . ?
O2 Te1 C20 86.4(2) . . ?
O3 Te1 C20 84.2(2) . . ?
O2 Te1 C13 87.0(2) . . ?
O3 Te1 C13 88.9(2) . . ?
C20 Te1 C13 97.8(3) . . ?
O8 Te2 O6 171.16(18) . 2_577 ?
O8 Te2 C70 87.1(2) . . ?
O6 Te2 C70 86.4(2) 2_577 . ?
O8 Te2 C63 86.9(2) . . ?
O6 Te2 C63 88.4(2) 2_577 . ?
C70 Te2 C63 100.3(2) . . ?
O2 Si1 O1 108.0(2) . . ?
O2 Si1 C7 110.6(3) . . ?
O1 Si1 C7 110.5(3) . . ?
O2 Si1 C1 110.6(3) . . ?
O1 Si1 C1 108.7(3) . . ?
C7 Si1 C1 108.4(3) . . ?
O3 Si2 O1 110.1(2) . 2_566 ?
O3 Si2 C33 105.8(3) . . ?
O1 Si2 C33 110.4(3) 2_566 . ?
O3 Si2 C27 112.5(3) . . ?
O1 Si2 C27 106.4(3) 2_566 . ?
C33 Si2 C27 111.8(3) . . ?
O6 Si3 O7 110.4(3) . . ?
O6 Si3 C45 107.3(3) . . ?
O7 Si3 C45 107.9(3) . . ?
O6 Si3 C39 111.6(3) . . ?
O7 Si3 C39 106.2(3) . . ?
C45 Si3 C39 113.4(3) . . ?
O8 Si4 O7 111.2(3) . . ?
O8 Si4 C51 109.3(3) . . ?
O7 Si4 C51 107.4(3) . . ?
O8 Si4 C57 106.8(3) . . ?
O7 Si4 C57 110.1(3) . . ?
C51 Si4 C57 112.2(3) . . ?
Si2 O1 Si1 155.2(3) 2_566 . ?
Si1 O2 Te1 121.1(2) . . ?
Si2 O3 Te1 134.4(3) . . ?
C16 O4 C19 117.6(5) . . ?
C23 O5 C26 118.2(6) . . ?
Si3 O6 Te2 125.5(3) . 2_577 ?
Si3 O7 Si4 170.1(3) . . ?
Si4 O8 Te2 129.2(3) . . ?
C66 O9 C67 117.7(6) . . ?
C73 O10 C74 117.5(6) . . ?
C2 C1 C6 116.7(6) . . ?
C2 C1 Si1 120.4(5) . . ?
C6 C1 Si1 122.8(5) . . ?
C3 C2 C1 122.6(7) . . ?
C3 C2 H2 118.7 . . ?
C1 C2 H2 118.7 . . ?
C4 C3 C2 118.4(7) . . ?
C4 C3 H3 120.8 . . ?
C2 C3 H3 120.8 . . ?
C5 C4 C3 121.1(7) . . ?
C5 C4 H4 119.5 . . ?
C3 C4 H4 119.5 . . ?
C4 C5 C6 119.8(7) . . ?
C4 C5 H5 120.1 . . ?
C6 C5 H5 120.1 . . ?
C5 C6 C1 121.4(7) . . ?
C5 C6 H6 119.3 . . ?
C1 C6 H6 119.3 . . ?
C12 C7 C8 115.8(6) . . ?
C12 C7 Si1 120.7(5) . . ?
C8 C7 Si1 123.5(5) . . ?
C9 C8 C7 121.5(7) . . ?
C9 C8 H8 119.3 . . ?
C7 C8 H8 119.3 . . ?
C10 C9 C8 119.3(7) . . ?
C10 C9 H9 120.3 . . ?
C8 C9 H9 120.3 . . ?
C9 C10 C11 121.1(7) . . ?
C9 C10 H10 119.4 . . ?
C11 C10 H10 119.4 . . ?
C12 C11 C10 118.2(6) . . ?
C12 C11 H11 120.9 . . ?
C10 C11 H11 120.9 . . ?
C11 C12 C7 123.8(6) . . ?
C11 C12 H12 118.1 . . ?
C7 C12 H12 118.1 . . ?
C14 C13 C18 120.5(5) . . ?
C14 C13 Te1 119.4(5) . . ?
C18 C13 Te1 120.2(4) . . ?
C13 C14 C15 120.2(6) . . ?
C13 C14 H14 119.9 . . ?
C15 C14 H14 119.9 . . ?
C16 C15 C14 118.7(6) . . ?
C16 C15 H15 120.7 . . ?
C14 C15 H15 120.7 . . ?
O4 C16 C15 123.7(6) . . ?
O4 C16 C17 115.5(6) . . ?
C15 C16 C17 120.9(6) . . ?
C18 C17 C16 120.1(6) . . ?
C18 C17 H17 119.9 . . ?
C16 C17 H17 119.9 . . ?
C17 C18 C13 119.6(6) . . ?
C17 C18 H18 120.2 . . ?
C13 C18 H18 120.2 . . ?
O4 C19 H19A 109.5 . . ?
O4 C19 H19B 109.5 . . ?
H19A C19 H19B 109.5 . . ?
O4 C19 H19C 109.5 . . ?
H19A C19 H19C 109.5 . . ?
H19B C19 H19C 109.5 . . ?
C21 C20 C25 120.5(6) . . ?
C21 C20 Te1 119.2(5) . . ?
C25 C20 Te1 120.2(5) . . ?
C20 C21 C22 119.2(6) . . ?
C20 C21 H21 120.4 . . ?
C22 C21 H21 120.4 . . ?
C23 C22 C21 120.3(7) . . ?
C23 C22 H22 119.9 . . ?
C21 C22 H22 119.9 . . ?
O5 C23 C22 116.0(7) . . ?
O5 C23 C24 124.2(6) . . ?
C22 C23 C24 119.8(6) . . ?
C25 C24 C23 119.4(6) . . ?
C25 C24 H24 120.3 . . ?
C23 C24 H24 120.3 . . ?
C24 C25 C20 120.8(7) . . ?
C24 C25 H25 119.6 . . ?
C20 C25 H25 119.6 . . ?
O5 C26 H26A 109.5 . . ?
O5 C26 H26B 109.5 . . ?
H26A C26 H26B 109.5 . . ?
O5 C26 H26C 109.5 . . ?
H26A C26 H26C 109.5 . . ?
H26B C26 H26C 109.5 . . ?
C28 C27 C32 117.2(6) . . ?
C28 C27 Si2 121.0(5) . . ?
C32 C27 Si2 121.8(5) . . ?
C29 C28 C27 123.0(7) . . ?
C29 C28 H28 118.5 . . ?
C27 C28 H28 118.5 . . ?
C28 C29 C30 119.2(7) . . ?
C28 C29 H29 120.4 . . ?
C30 C29 H29 120.4 . . ?
C31 C30 C29 118.5(7) . . ?
C31 C30 H30 120.7 . . ?
C29 C30 H30 120.7 . . ?
C32 C31 C30 122.0(7) . . ?
C32 C31 H31 119.0 . . ?
C30 C31 H31 119.0 . . ?
C31 C32 C27 120.1(7) . . ?
C31 C32 H32 120.0 . . ?
C27 C32 H32 120.0 . . ?
C38 C33 C34 116.6(6) . . ?
C38 C33 Si2 120.3(5) . . ?
C34 C33 Si2 123.0(5) . . ?
C35 C34 C33 121.6(7) . . ?
C35 C34 H34 119.2 . . ?
C33 C34 H34 119.2 . . ?
C34 C35 C36 119.8(7) . . ?
C34 C35 H35 120.1 . . ?
C36 C35 H35 120.1 . . ?
C35 C36 C37 119.7(7) . . ?
C35 C36 H36 120.1 . . ?
C37 C36 H36 120.1 . . ?
C38 C37 C36 119.3(7) . . ?
C38 C37 H37 120.4 . . ?
C36 C37 H37 120.4 . . ?
C37 C38 C33 123.0(7) . . ?
C37 C38 H38 118.5 . . ?
C33 C38 H38 118.5 . . ?
C40 C39 C44 117.3(7) . . ?
C40 C39 Si3 121.0(6) . . ?
C44 C39 Si3 121.6(6) . . ?
C41 C40 C39 121.2(8) . . ?
C41 C40 H40 119.4 . . ?
C39 C40 H40 119.4 . . ?
C40 C41 C42 120.3(8) . . ?
C40 C41 H41 119.9 . . ?
C42 C41 H41 119.9 . . ?
C43 C42 C41 120.6(8) . . ?
C43 C42 H42 119.7 . . ?
C41 C42 H42 119.7 . . ?
C42 C43 C44 119.1(9) . . ?
C42 C43 H43 120.4 . . ?
C44 C43 H43 120.4 . . ?
C43 C44 C39 121.4(8) . . ?
C43 C44 H44 119.3 . . ?
C39 C44 H44 119.3 . . ?
C50 C45 C46 116.7(7) . . ?
C50 C45 Si3 119.7(6) . . ?
C46 C45 Si3 123.6(6) . . ?
C47 C46 C45 121.4(8) . . ?
C47 C46 H46 119.3 . . ?
C45 C46 H46 119.3 . . ?
C48 C47 C46 120.1(8) . . ?
C48 C47 H47 120.0 . . ?
C46 C47 H47 120.0 . . ?
C49 C48 C47 119.9(8) . . ?
C49 C48 H48 120.0 . . ?
C47 C48 H48 120.0 . . ?
C48 C49 C50 120.2(8) . . ?
C48 C49 H49 119.9 . . ?
C50 C49 H49 119.9 . . ?
C45 C50 C49 121.6(8) . . ?
C45 C50 H50 119.2 . . ?
C49 C50 H50 119.2 . . ?
C52 C51 C56 117.1(7) . . ?
C52 C51 Si4 120.9(6) . . ?
C56 C51 Si4 121.9(5) . . ?
C51 C52 C53 121.2(9) . . ?
C51 C52 H52 119.4 . . ?
C53 C52 H52 119.4 . . ?
C54 C53 C52 120.5(9) . . ?
C54 C53 H53 119.7 . . ?
C52 C53 H53 119.7 . . ?
C53 C54 C55 119.4(9) . . ?
C53 C54 H54 120.3 . . ?
C55 C54 H54 120.3 . . ?
C56 C55 C54 119.8(9) . . ?
C56 C55 H55 120.1 . . ?
C54 C55 H55 120.1 . . ?
C55 C56 C51 121.9(8) . . ?
C55 C56 H56 119.1 . . ?
C51 C56 H56 119.1 . . ?
C58 C57 C62 117.7(7) . . ?
C58 C57 Si4 123.2(5) . . ?
C62 C57 Si4 119.1(6) . . ?
C57 C58 C59 121.2(7) . . ?
C57 C58 H58 119.4 . . ?
C59 C58 H58 119.4 . . ?
C60 C59 C58 119.9(8) . . ?
C60 C59 H59 120.1 . . ?
C58 C59 H59 120.1 . . ?
C61 C60 C59 120.4(7) . . ?
C61 C60 H60 119.8 . . ?
C59 C60 H60 119.8 . . ?
C60 C61 C62 119.4(7) . . ?
C60 C61 H61 120.3 . . ?
C62 C61 H61 120.3 . . ?
C61 C62 C57 121.4(8) . . ?
C61 C62 H62 119.3 . . ?
C57 C62 H62 119.3 . . ?
C69 C63 C64 118.7(6) . . ?
C69 C63 Te2 120.6(5) . . ?
C64 C63 Te2 120.6(5) . . ?
C65 C64 C63 120.6(6) . . ?
C65 C64 H64 119.7 . . ?
C63 C64 H64 119.7 . . ?
C66 C65 C64 120.0(7) . . ?
C66 C65 H65 120.0 . . ?
C64 C65 H65 120.0 . . ?
O9 C66 C65 115.6(6) . . ?
O9 C66 C68 124.2(7) . . ?
C65 C66 C68 120.2(7) . . ?
O9 C67 H67A 109.5 . . ?
O9 C67 H67B 109.5 . . ?
H67A C67 H67B 109.5 . . ?
O9 C67 H67C 109.5 . . ?
H67A C67 H67C 109.5 . . ?
H67B C67 H67C 109.5 . . ?
C66 C68 C69 119.6(7) . . ?
C66 C68 H68 120.2 . . ?
C69 C68 H68 120.2 . . ?
C63 C69 C68 120.9(7) . . ?
C63 C69 H69 119.6 . . ?
C68 C69 H69 119.6 . . ?
C76 C70 C71 117.8(6) . . ?
C76 C70 Te2 122.0(5) . . ?
C71 C70 Te2 120.2(5) . . ?
C72 C71 C70 120.9(6) . . ?
C72 C71 H71 119.5 . . ?
C70 C71 H71 119.5 . . ?
C73 C72 C71 120.5(7) . . ?
C73 C72 H72 119.8 . . ?
C71 C72 H72 119.8 . . ?
O10 C73 C72 125.3(6) . . ?
O10 C73 C75 115.6(7) . . ?
C72 C73 C75 119.0(7) . . ?
O10 C74 H74A 109.5 . . ?
O10 C74 H74B 109.5 . . ?
H74A C74 H74B 109.5 . . ?
O10 C74 H74C 109.5 . . ?
H74A C74 H74C 109.5 . . ?
H74B C74 H74C 109.5 . . ?
C73 C75 C76 121.5(7) . . ?
C73 C75 H75 119.2 . . ?
C76 C75 H75 119.2 . . ?
C75 C76 C70 120.2(7) . . ?
C75 C76 H76 119.9 . . ?
C70 C76 H76 119.9 . . ?
C78 C77 H77A 109.5 . . ?
C78 C77 H77B 109.5 . . ?
H77A C77 H77B 109.5 . . ?
C78 C77 H77C 109.5 . . ?
H77A C77 H77C 109.5 . . ?
H77B C77 H77C 109.5 . . ?
N1 C78 C77 178.8(11) . . ?

loop_
_geom_bond_atom_site_label_1
_geom_bond_atom_site_label_2
_geom_bond_distance
_geom_bond_site_symmetry_2
_geom_bond_publ_flag
Te1 O2 2.071(4) . ?
Te1 O3 2.072(4) . ?
Te1 C20 2.104(6) . ?
Te1 C13 2.118(6) . ?
Te2 O8 2.062(5) . ?
Te2 O6 2.085(5) 2_577 ?
Te2 C70 2.112(6) . ?
Te2 C63 2.119(6) . ?
Si1 O2 1.622(5) . ?
Si1 O1 1.632(5) . ?
Si1 C7 1.854(7) . ?
Si1 C1 1.875(7) . ?
Si2 O3 1.609(4) . ?
Si2 O1 1.627(5) 2_566 ?
Si2 C33 1.864(7) . ?
Si2 C27 1.868(7) . ?
Si3 O6 1.612(5) . ?
Si3 O7 1.621(5) . ?
Si3 C45 1.863(8) . ?
Si3 C39 1.877(7) . ?
Si4 O8 1.613(5) . ?
Si4 O7 1.622(5) . ?
Si4 C51 1.867(7) . ?
Si4 C57 1.873(7) . ?
O1 Si2 1.627(5) 2_566 ?
O4 C16 1.364(8) . ?
O4 C19 1.436(8) . ?
O5 C23 1.365(8) . ?
O5 C26 1.430(10) . ?
O6 Te2 2.085(5) 2_577 ?
O9 C66 1.363(8) . ?
O9 C67 1.421(8) . ?
O10 C73 1.357(8) . ?
O10 C74 1.402(10) . ?
N1 C78 1.120(12) . ?
C1 C2 1.389(9) . ?
C1 C6 1.399(9) . ?
C2 C3 1.386(10) . ?
C2 H2 0.9300 . ?
C3 C4 1.377(11) . ?
C3 H3 0.9300 . ?
C4 C5 1.370(11) . ?
C4 H4 0.9300 . ?
C5 C6 1.379(10) . ?
C5 H5 0.9300 . ?
C6 H6 0.9300 . ?
C7 C12 1.386(9) . ?
C7 C8 1.409(10) . ?
C8 C9 1.397(11) . ?
C8 H8 0.9300 . ?
C9 C10 1.368(11) . ?
C9 H9 0.9300 . ?
C10 C11 1.384(10) . ?
C10 H10 0.9300 . ?
C11 C12 1.376(9) . ?
C11 H11 0.9300 . ?
C12 H12 0.9300 . ?
C13 C14 1.376(9) . ?
C13 C18 1.393(9) . ?
C14 C15 1.405(9) . ?
C14 H14 0.9300 . ?
C15 C16 1.386(9) . ?
C15 H15 0.9300 . ?
C16 C17 1.389(9) . ?
C17 C18 1.377(9) . ?
C17 H17 0.9300 . ?
C18 H18 0.9300 . ?
C19 H19A 0.9600 . ?
C19 H19B 0.9600 . ?
C19 H19C 0.9600 . ?
C20 C21 1.382(9) . ?
C20 C25 1.386(9) . ?
C21 C22 1.402(10) . ?
C21 H21 0.9300 . ?
C22 C23 1.378(10) . ?
C22 H22 0.9300 . ?
C23 C24 1.414(10) . ?
C24 C25 1.366(10) . ?
C24 H24 0.9300 . ?
C25 H25 0.9300 . ?
C26 H26A 0.9600 . ?
C26 H26B 0.9600 . ?
C26 H26C 0.9600 . ?
C27 C28 1.387(9) . ?
C27 C32 1.400(9) . ?
C28 C29 1.387(10) . ?
C28 H28 0.9300 . ?
C29 C30 1.387(11) . ?
C29 H29 0.9300 . ?
C30 C31 1.387(11) . ?
C30 H30 0.9300 . ?
C31 C32 1.384(10) . ?
C31 H31 0.9300 . ?
C32 H32 0.9300 . ?
C33 C38 1.398(9) . ?
C33 C34 1.399(9) . ?
C34 C35 1.390(10) . ?
C34 H34 0.9300 . ?
C35 C36 1.391(10) . ?
C35 H35 0.9300 . ?
C36 C37 1.393(11) . ?
C36 H36 0.9300 . ?
C37 C38 1.373(10) . ?
C37 H37 0.9300 . ?
C38 H38 0.9300 . ?
C39 C40 1.386(10) . ?
C39 C44 1.412(10) . ?
C40 C41 1.377(11) . ?
C40 H40 0.9300 . ?
C41 C42 1.385(14) . ?
C41 H41 0.9300 . ?
C42 C43 1.368(13) . ?
C42 H42 0.9300 . ?
C43 C44 1.391(11) . ?
C43 H43 0.9300 . ?
C44 H44 0.9300 . ?
C45 C50 1.388(10) . ?
C45 C46 1.400(11) . ?
C46 C47 1.392(12) . ?
C46 H46 0.9300 . ?
C47 C48 1.379(13) . ?
C47 H47 0.9300 . ?
C48 C49 1.357(13) . ?
C48 H48 0.9300 . ?
C49 C50 1.404(11) . ?
C49 H49 0.9300 . ?
C50 H50 0.9300 . ?
C51 C52 1.380(11) . ?
C51 C56 1.399(10) . ?
C52 C53 1.384(12) . ?
C52 H52 0.9300 . ?
C53 C54 1.374(14) . ?
C53 H53 0.9300 . ?
C54 C55 1.379(14) . ?
C54 H54 0.9300 . ?
C55 C56 1.373(11) . ?
C55 H55 0.9300 . ?
C56 H56 0.9300 . ?
C57 C58 1.379(10) . ?
C57 C62 1.416(10) . ?
C58 C59 1.391(10) . ?
C58 H58 0.9300 . ?
C59 C60 1.384(11) . ?
C59 H59 0.9300 . ?
C60 C61 1.380(11) . ?
C60 H60 0.9300 . ?
C61 C62 1.382(11) . ?
C61 H61 0.9300 . ?
C62 H62 0.9300 . ?
C63 C69 1.378(10) . ?
C63 C64 1.390(9) . ?
C64 C65 1.388(10) . ?
C64 H64 0.9300 . ?
C65 C66 1.373(10) . ?
C65 H65 0.9300 . ?
C66 C68 1.381(10) . ?
C67 H67A 0.9600 . ?
C67 H67B 0.9600 . ?
C67 H67C 0.9600 . ?
C68 C69 1.392(10) . ?
C68 H68 0.9300 . ?
C69 H69 0.9300 . ?
C70 C76 1.387(10) . ?
C70 C71 1.397(10) . ?
C71 C72 1.384(10) . ?
C71 H71 0.9300 . ?
C72 C73 1.367(10) . ?
C72 H72 0.9300 . ?
C73 C75 1.370(10) . ?
C74 H74A 0.9600 . ?
C74 H74B 0.9600 . ?
C74 H74C 0.9600 . ?
C75 C76 1.380(10) . ?
C75 H75 0.9300 . ?
C76 H76 0.9300 . ?
C77 C78 1.453(14) . ?
C77 H77A 0.9600 . ?
C77 H77B 0.9600 . ?
C77 H77C 0.9600 . ?
